data_2223136
loop_
_publ_author_name
'Saravanan, R. R.'
'Dhayalan, V.'
'Mohanakrishnan, A. K.'
'Chakkaravarthi, G.'
'Manivannan, V.'

_publ_section_title
;
 <i>N</i>-(2-Acetylphenyl)benzenesulfonamide
;
_journal_coeditor_code IS2453
_journal_issue 9
_journal_name_full 'Acta Crystallographica Section E'
_journal_page_first o2241
_journal_paper_doi 10.1107/S1600536809033273
_journal_volume 65
_journal_year 2009
_chemical_formula_iupac 'C14 H13 N O3 S'
_chemical_formula_moiety 'C14 H13 N O3 S'
_chemical_formula_sum 'C14 H13 N O3 S'
_chemical_formula_weight 275.31
_chemical_name_systematic
;
<i>N</i>-(2-Acetylphenyl)benzenesulfonamide
;
_space_group_IT_number 2
_symmetry_cell_setting triclinic
_symmetry_space_group_name_Hall '-P 1'
_symmetry_space_group_name_H-M 'P -1'
_atom_sites_solution_hydrogens geom
_atom_sites_solution_primary direct
_atom_sites_solution_secondary difmap
_audit_creation_method SHELXL-97
_cell_angle_alpha 88.016(2)
_cell_angle_beta 68.673(3)
_cell_angle_gamma 83.424(2)
_cell_formula_units_Z 2
_cell_length_a 7.9909(3)
_cell_length_b 8.6860(4)
_cell_length_c 10.0701(4)
_cell_measurement_reflns_used 8349
_cell_measurement_temperature 295(2)
_cell_measurement_theta_max 33.4
_cell_measurement_theta_min 2.2
_cell_volume 646.79(5)
_computing_cell_refinement 'SAINT (Bruker, 2004)'
_computing_data_collection 'APEX2 (Bruker, 2004)'
_computing_data_reduction 'SAINT (Bruker, 2004)'
_computing_molecular_graphics 'PLATON (Spek, 2009)'
_computing_publication_material 'SHELXL97 (Sheldrick, 2008)'
_computing_structure_refinement 'SHELXL97 (Sheldrick, 2008)'
_computing_structure_solution 'SHELXS97 (Sheldrick, 2008)'
_diffrn_ambient_temperature 295(2)
_diffrn_measured_fraction_theta_full 0.993
_diffrn_measured_fraction_theta_max 0.993
_diffrn_measurement_device_type 'Bruker Kappa APEX2'
_diffrn_measurement_method '\w and \f'
_diffrn_radiation_monochromator graphite
_diffrn_radiation_source 'fine-focus sealed tube'
_diffrn_radiation_type MoK\a
_diffrn_radiation_wavelength 0.71073
_diffrn_reflns_av_R_equivalents 0.0227
_diffrn_reflns_av_sigmaI/netI 0.0209
_diffrn_reflns_limit_h_max 12
_diffrn_reflns_limit_h_min -12
_diffrn_reflns_limit_k_max 13
_diffrn_reflns_limit_k_min -13
_diffrn_reflns_limit_l_max 15
_diffrn_reflns_limit_l_min -15
_diffrn_reflns_number 18690
_diffrn_reflns_theta_full 33.64
_diffrn_reflns_theta_max 33.64
_diffrn_reflns_theta_min 2.17
_diffrn_standards_interval_time 0
_diffrn_standards_number 0
_exptl_absorpt_coefficient_mu 0.253
_exptl_absorpt_correction_T_max 0.9511
_exptl_absorpt_correction_T_min 0.9418
_exptl_absorpt_correction_type multi-scan
_exptl_absorpt_process_details '(<i>SADABS</i>; Sheldrick, 1996)'
_exptl_crystal_colour colourless
_exptl_crystal_density_diffrn 1.414
_exptl_crystal_density_method 'not measured'
_exptl_crystal_description block
_exptl_crystal_F_000 288
_exptl_crystal_size_max 0.24
_exptl_crystal_size_mid 0.20
_exptl_crystal_size_min 0.20
_refine_diff_density_max 0.346
_refine_diff_density_min -0.410
_refine_ls_extinction_method none
_refine_ls_goodness_of_fit_ref 1.032
_refine_ls_hydrogen_treatment constr
_refine_ls_matrix_type full
_refine_ls_number_parameters 173
_refine_ls_number_reflns 5104
_refine_ls_number_restraints 0
_refine_ls_restrained_S_all 1.032
_refine_ls_R_factor_all 0.0616
_refine_ls_R_factor_gt 0.0451
_refine_ls_shift/su_max 0.000
_refine_ls_shift/su_mean 0.000
_refine_ls_structure_factor_coef Fsqd
_refine_ls_weighting_details 'calc w=1/[\s^2^(Fo^2^)+(0.0792P)^2^+0.0784P] where P=(Fo^2^+2Fc^2^)/3'
_refine_ls_weighting_scheme calc
_refine_ls_wR_factor_gt 0.1280
_refine_ls_wR_factor_ref 0.1417
_reflns_number_gt 3886
_reflns_number_total 5104
_reflns_threshold_expression I>2\s(I)
_cod_data_source_file is2453.cif
_cod_data_source_block I
_cod_depositor_comments
;
The following automatic conversions were performed:
'_symmetry_cell_setting' value 'Triclinic' changed to 'triclinic'
according to '/home/saulius/struct/CIF-dictionaries/cif_core.dic'
dictionary named 'cif_core.dic' version 2.4.1 from
2010-06-29.

'_geom_hbond_publ_flag' value 'Y' changed to 'y' according to
'/home/saulius/struct/CIF-dictionaries/cif_core.dic' dictionary named
'cif_core.dic' version 2.4.1 from 2010-06-29 (5 times).

Automatic conversion script
Id: cif_fix_enum 1527 2010-12-29 10:47:43Z saulius 

The following automatic conversions were performed:

'_symmetry_cell_setting' value 'Triclinic' changed to 'triclinic'
according to /home/saulius/struct/CIF-dictionaries/cif_core.dic
dictionary named 'cif_core.dic' version 2.4.1 from
2010-06-29.

'_geom_hbond_publ_flag' value 'Y' changed to 'y'
according to /home/saulius/struct/CIF-dictionaries/cif_core.dic
dictionary named 'cif_core.dic' version 2.4.1 from 2010-06-29 (5
times).

Automatic conversion script
Id: cif_fix_values 1715 2011-07-08 13:25:40Z adriana 
;
_cod_database_code 2223136
_cod_database_fobs_code 2223136

loop_
_symmetry_equiv_pos_as_xyz
'x, y, z'
'-x, -y, -z'

loop_
_atom_site_type_symbol
_atom_site_label
_atom_site_fract_x
_atom_site_fract_y
_atom_site_fract_z
_atom_site_U_iso_or_equiv
_atom_site_adp_type
_atom_site_calc_flag
_atom_site_refinement_flags
_atom_site_occupancy
_atom_site_disorder_assembly
_atom_site_disorder_group
S S1 0.21195(4) 0.73664(3) -0.31916(3) 0.04029(10) Uani d . 1 . .
O O1 0.07767(14) 0.86458(13) -0.26435(13) 0.0585(3) Uani d . 1 . .
O O2 0.21545(16) 0.65492(13) -0.44094(11) 0.0551(3) Uani d . 1 . .
O O3 0.3126(2) 0.31720(13) -0.18266(13) 0.0665(3) Uani d . 1 . .
N N1 0.18906(16) 0.60455(13) -0.19706(11) 0.0434(2) Uani d . 1 . .
H H1 0.1726 0.5138 -0.2181 0.052 Uiso d R 1 . .
C C1 0.42453(17) 0.80008(14) -0.35373(12) 0.0382(2) Uani d . 1 . .
C C2 0.4361(2) 0.95013(16) -0.31914(15) 0.0486(3) Uani d . 1 . .
H H2 0.3324 1.0179 -0.2762 0.058 Uiso calc R 1 . .
C C3 0.6061(3) 0.9970(2) -0.35014(18) 0.0661(5) Uani d . 1 . .
H H3 0.6175 1.0975 -0.3282 0.079 Uiso calc R 1 . .
C C4 0.7578(3) 0.8955(3) -0.4131(2) 0.0755(6) Uani d . 1 . .
H H4 0.8714 0.9279 -0.4334 0.091 Uiso calc R 1 . .
C C5 0.7442(2) 0.7457(3) -0.4469(2) 0.0717(5) Uani d . 1 . .
H H5 0.8481 0.6780 -0.4893 0.086 Uiso calc R 1 . .
C C6 0.5762(2) 0.69662(19) -0.41754(16) 0.0528(3) Uani d . 1 . .
H H6 0.5653 0.5963 -0.4401 0.063 Uiso calc R 1 . .
C C7 0.19359(15) 0.62435(14) -0.06059(12) 0.0378(2) Uani d . 1 . .
C C8 0.24861(16) 0.49460(15) 0.00745(12) 0.0396(2) Uani d . 1 . .
C C9 0.2463(2) 0.51504(19) 0.14513(14) 0.0522(3) Uani d . 1 . .
H H9 0.2818 0.4304 0.1916 0.063 Uiso calc R 1 . .
C C10 0.1932(2) 0.6560(2) 0.21426(16) 0.0603(4) Uani d . 1 . .
H H10 0.1927 0.6662 0.3060 0.072 Uiso calc R 1 . .
C C11 0.1410(2) 0.7816(2) 0.14616(17) 0.0626(4) Uani d . 1 . .
H H11 0.1061 0.8776 0.1920 0.075 Uiso calc R 1 . .
C C12 0.1396(2) 0.76713(18) 0.01025(16) 0.0523(3) Uani d . 1 . .
H H12 0.1025 0.8529 -0.0341 0.063 Uiso calc R 1 . .
C C13 0.30558(19) 0.34007(16) -0.06119(15) 0.0468(3) Uani d . 1 . .
C C14 0.3558(3) 0.2063(2) 0.0194(2) 0.0679(5) Uani d . 1 . .
H H14A 0.3861 0.1139 -0.0380 0.102 Uiso calc R 1 . .
H H14B 0.2557 0.1924 0.1059 0.102 Uiso calc R 1 . .
H H14C 0.4581 0.2265 0.0420 0.102 Uiso calc R 1 . .

loop_
_atom_site_aniso_label
_atom_site_aniso_U_11
_atom_site_aniso_U_22
_atom_site_aniso_U_33
_atom_site_aniso_U_12
_atom_site_aniso_U_13
_atom_site_aniso_U_23
S1 0.04233(17) 0.04223(16) 0.04242(17) -0.00101(11) -0.02377(13) 0.00144(11)
O1 0.0481(5) 0.0583(6) 0.0696(7) 0.0125(4) -0.0272(5) 0.0008(5)
O2 0.0710(7) 0.0605(6) 0.0490(5) -0.0116(5) -0.0384(5) 0.0009(4)
O3 0.1044(10) 0.0446(5) 0.0568(6) -0.0009(6) -0.0384(6) -0.0043(4)
N1 0.0550(6) 0.0410(5) 0.0411(5) -0.0103(4) -0.0243(5) 0.0022(4)
C1 0.0429(6) 0.0398(5) 0.0355(5) -0.0036(4) -0.0189(4) 0.0031(4)
C2 0.0650(8) 0.0437(6) 0.0444(6) -0.0105(6) -0.0276(6) 0.0039(5)
C3 0.0859(12) 0.0725(10) 0.0590(9) -0.0414(10) -0.0410(9) 0.0211(8)
C4 0.0614(10) 0.1176(17) 0.0625(10) -0.0449(11) -0.0334(8) 0.0380(11)
C5 0.0411(7) 0.1059(15) 0.0622(10) -0.0024(8) -0.0149(7) 0.0170(10)
C6 0.0467(7) 0.0562(8) 0.0530(7) 0.0033(6) -0.0174(6) -0.0028(6)
C7 0.0331(5) 0.0453(6) 0.0352(5) -0.0070(4) -0.0118(4) 0.0001(4)
C8 0.0355(5) 0.0482(6) 0.0352(5) -0.0092(4) -0.0119(4) 0.0043(4)
C9 0.0548(8) 0.0672(9) 0.0376(6) -0.0123(7) -0.0193(5) 0.0081(6)
C10 0.0634(9) 0.0818(11) 0.0365(6) -0.0114(8) -0.0174(6) -0.0065(7)
C11 0.0681(10) 0.0686(10) 0.0477(8) 0.0010(8) -0.0175(7) -0.0198(7)
C12 0.0559(8) 0.0520(7) 0.0486(7) 0.0032(6) -0.0202(6) -0.0078(6)
C13 0.0494(7) 0.0433(6) 0.0473(7) -0.0069(5) -0.0171(5) 0.0061(5)
C14 0.0797(12) 0.0559(9) 0.0628(10) 0.0037(8) -0.0240(8) 0.0138(7)

loop_
_atom_type_symbol
_atom_type_description
_atom_type_scat_dispersion_real
_atom_type_scat_dispersion_imag
_atom_type_scat_source
C C 0.0033 0.0016 'International Tables Vol C Tables 4.2.6.8 and 6.1.1.4'
H H 0.0000 0.0000 'International Tables Vol C Tables 4.2.6.8 and 6.1.1.4'
N N 0.0061 0.0033 'International Tables Vol C Tables 4.2.6.8 and 6.1.1.4'
O O 0.0106 0.0060 'International Tables Vol C Tables 4.2.6.8 and 6.1.1.4'
S S 0.1246 0.1234 'International Tables Vol C Tables 4.2.6.8 and 6.1.1.4'

loop_
_geom_angle_atom_site_label_1
_geom_angle_atom_site_label_2
_geom_angle_atom_site_label_3
_geom_angle_site_symmetry_1
_geom_angle_site_symmetry_3
_geom_angle
_geom_angle_publ_flag
O1 S1 O2 . . 118.85(7) ?
O1 S1 N1 . . 109.49(6) ?
O2 S1 N1 . . 104.32(6) ?
O1 S1 C1 . . 108.17(7) ?
O2 S1 C1 . . 109.31(6) ?
N1 S1 C1 . . 105.96(6) ?
C7 N1 S1 . . 126.34(9) ?
C7 N1 H1 . . 116.8 ?
S1 N1 H1 . . 116.8 ?
C2 C1 C6 . . 122.22(13) ?
C2 C1 S1 . . 119.85(11) ?
C6 C1 S1 . . 117.93(10) ?
C1 C2 C3 . . 118.27(15) ?
C1 C2 H2 . . 120.9 ?
C3 C2 H2 . . 120.9 ?
C4 C3 C2 . . 120.15(16) ?
C4 C3 H3 . . 119.9 ?
C2 C3 H3 . . 119.9 ?
C3 C4 C5 . . 120.96(15) ?
C3 C4 H4 . . 119.5 ?
C5 C4 H4 . . 119.5 ?
C6 C5 C4 . . 119.90(18) ?
C6 C5 H5 . . 120.0 ?
C4 C5 H5 . . 120.0 ?
C5 C6 C1 . . 118.50(16) ?
C5 C6 H6 . . 120.7 ?
C1 C6 H6 . . 120.7 ?
C12 C7 N1 . . 121.74(12) ?
C12 C7 C8 . . 119.64(12) ?
N1 C7 C8 . . 118.58(11) ?
C9 C8 C7 . . 117.87(12) ?
C9 C8 C13 . . 119.87(12) ?
C7 C8 C13 . . 122.26(11) ?
C10 C9 C8 . . 122.23(14) ?
C10 C9 H9 . . 118.9 ?
C8 C9 H9 . . 118.9 ?
C11 C10 C9 . . 119.21(14) ?
C11 C10 H10 . . 120.4 ?
C9 C10 H10 . . 120.4 ?
C10 C11 C12 . . 120.77(15) ?
C10 C11 H11 . . 119.6 ?
C12 C11 H11 . . 119.6 ?
C11 C12 C7 . . 120.27(15) ?
C11 C12 H12 . . 119.9 ?
C7 C12 H12 . . 119.9 ?
O3 C13 C8 . . 122.15(12) ?
O3 C13 C14 . . 118.48(14) ?
C8 C13 C14 . . 119.37(13) ?
C13 C14 H14A . . 109.5 ?
C13 C14 H14B . . 109.5 ?
H14A C14 H14B . . 109.5 ?
C13 C14 H14C . . 109.5 ?
H14A C14 H14C . . 109.5 ?
H14B C14 H14C . . 109.5 ?

loop_
_geom_bond_atom_site_label_1
_geom_bond_atom_site_label_2
_geom_bond_site_symmetry_2
_geom_bond_distance
_geom_bond_publ_flag
S1 O1 . 1.4246(11) ?
S1 O2 . 1.4280(10) ?
S1 N1 . 1.6274(11) ?
S1 C1 . 1.7555(13) ?
O3 C13 . 1.2260(17) ?
N1 C7 . 1.4049(15) ?
N1 H1 . 0.8597 ?
C1 C2 . 1.3824(18) ?
C1 C6 . 1.3834(19) ?
C2 C3 . 1.385(2) ?
C2 H2 . 0.9300 ?
C3 C4 . 1.373(3) ?
C3 H3 . 0.9300 ?
C4 C5 . 1.382(3) ?
C4 H4 . 0.9300 ?
C5 C6 . 1.380(2) ?
C5 H5 . 0.9300 ?
C6 H6 . 0.9300 ?
C7 C12 . 1.3957(19) ?
C7 C8 . 1.4090(17) ?
C8 C9 . 1.3969(17) ?
C8 C13 . 1.4772(19) ?
C9 C10 . 1.374(2) ?
C9 H9 . 0.9300 ?
C10 C11 . 1.374(3) ?
C10 H10 . 0.9300 ?
C11 C12 . 1.383(2) ?
C11 H11 . 0.9300 ?
C12 H12 . 0.9300 ?
C13 C14 . 1.495(2) ?
C14 H14A . 0.9600 ?
C14 H14B . 0.9600 ?
C14 H14C . 0.9600 ?

loop_
_geom_hbond_atom_site_label_D
_geom_hbond_atom_site_label_H
_geom_hbond_atom_site_label_A
_geom_hbond_site_symmetry_A
_geom_hbond_distance_DH
_geom_hbond_distance_HA
_geom_hbond_distance_DA
_geom_hbond_angle_DHA
_geom_hbond_publ_flag
N1 H1 O3 . 0.86 2.03 2.596(2) 123 y
C2 H2 O1 . 0.93 2.52 2.893(2) 104 y
C12 H12 O1 . 0.93 2.40 3.057(2) 128 y
C11 H11 O1 2_575 0.93 2.51 3.380(2) 156 y
C14 H14C Cg1 2_665 0.96 2.96 3.763(2) 142 y

loop_
_geom_torsion_atom_site_label_1
_geom_torsion_atom_site_label_2
_geom_torsion_atom_site_label_3
_geom_torsion_atom_site_label_4
_geom_torsion_site_symmetry_1
_geom_torsion_site_symmetry_2
_geom_torsion_site_symmetry_3
_geom_torsion_site_symmetry_4
_geom_torsion
_geom_torsion_publ_flag
O1 S1 N1 C7 . . . . -57.47(12) ?
O2 S1 N1 C7 . . . . 174.32(11) ?
C1 S1 N1 C7 . . . . 58.98(12) ?
O1 S1 C1 C2 . . . . 3.58(12) ?
O2 S1 C1 C2 . . . . 134.36(10) ?
N1 S1 C1 C2 . . . . -113.75(10) ?
O1 S1 C1 C6 . . . . -175.46(10) ?
O2 S1 C1 C6 . . . . -44.68(12) ?
N1 S1 C1 C6 . . . . 67.21(11) ?
C6 C1 C2 C3 . . . . 0.07(19) ?
S1 C1 C2 C3 . . . . -178.93(10) ?
C1 C2 C3 C4 . . . . -0.2(2) ?
C2 C3 C4 C5 . . . . 0.1(2) ?
C3 C4 C5 C6 . . . . 0.2(3) ?
C4 C5 C6 C1 . . . . -0.3(2) ?
C2 C1 C6 C5 . . . . 0.2(2) ?
S1 C1 C6 C5 . . . . 179.21(12) ?
S1 N1 C7 C12 . . . . 29.02(17) ?
S1 N1 C7 C8 . . . . -153.13(10) ?
C12 C7 C8 C9 . . . . 0.11(18) ?
N1 C7 C8 C9 . . . . -177.78(11) ?
C12 C7 C8 C13 . . . . 179.40(12) ?
N1 C7 C8 C13 . . . . 1.50(17) ?
C7 C8 C9 C10 . . . . -0.2(2) ?
C13 C8 C9 C10 . . . . -179.52(14) ?
C8 C9 C10 C11 . . . . -0.2(2) ?
C9 C10 C11 C12 . . . . 0.7(3) ?
C10 C11 C12 C7 . . . . -0.8(3) ?
N1 C7 C12 C11 . . . . 178.19(13) ?
C8 C7 C12 C11 . . . . 0.4(2) ?
C9 C8 C13 O3 . . . . -178.77(14) ?
C7 C8 C13 O3 . . . . 2.0(2) ?
C9 C8 C13 C14 . . . . 1.5(2) ?
C7 C8 C13 C14 . . . . -177.78(14) ?

loop_
_cod_related_entry_id
_cod_related_entry_database
_cod_related_entry_code
1 ChemSpider 2720106
